data_4330849
loop_
_publ_author_name
'Kosuke Suzuki'
'Masahiro Shinoe'
'Noritaka Mizuno'

_publ_contact_author_address
;
Department of Applied Chemistry, School of Engineering
The University of Tokyo
7-3-1 Hongo, Bunkyo-ku, Tokyo 113-8656 (Japan)
;
_publ_contact_author_email tmizuno@mail.ecc.u-tokyo.ac.jp
_publ_contact_author_fax (+)81-3-5841-7220
_publ_contact_author_name 'Noritaka Mizuno'
_publ_contact_author_phone (+)81-3-5841-7272
_publ_section_title
;
 Synthesis and Reversible Transformation of Cun-Bridged (n= 1, 2, or 4)
 Silicodecatungstate Dimers
;
_journal_name_full 'Inorganic Chemistry'
_journal_page_first 11574
_journal_page_last 11581
_journal_paper_doi 10.1021/ic301488a
_journal_volume 51
_journal_year 2012
_chemical_formula_sum 'C147 Cu N10 O75 Si2 W20'
_chemical_formula_weight 6902.29
_chemical_name_systematic
; 
 ? 
;
_space_group_IT_number 14
_symmetry_cell_setting monoclinic
_symmetry_space_group_name_Hall '-P 2yn'
_symmetry_space_group_name_H-M 'P 1 21/n 1'
_atom_sites_solution_hydrogens none
_atom_sites_solution_primary direct
_atom_sites_solution_secondary difmap
_audit_creation_method SHELXL-97
_cell_angle_alpha 90.00
_cell_angle_beta 102.2461(7)
_cell_angle_gamma 90.00
_cell_formula_units_Z 2
_cell_length_a 14.6812(2)
_cell_length_b 46.9386(4)
_cell_length_c 15.7694(2)
_cell_measurement_temperature 123(2)
_cell_volume 10619.7(2)
_computing_cell_refinement HKL2000
_computing_data_collection 'Rigaku CrystalClear'
_computing_data_reduction HKL2000
_computing_structure_refinement 'SHELXL-97 (Sheldrick, 1997)'
_computing_structure_solution 'SHELXS-97 (Sheldrick, 1990)'
_diffrn_ambient_temperature 123(2)
_diffrn_measured_fraction_theta_full 0.954
_diffrn_measured_fraction_theta_max 0.954
_diffrn_radiation_monochromator 'Graphite Monochromator'
_diffrn_radiation_source 'Rotating Anode'
_diffrn_radiation_type MoK\a
_diffrn_radiation_wavelength 0.71069
_diffrn_reflns_av_R_equivalents 0.0000
_diffrn_reflns_av_sigmaI/netI 0.0321
_diffrn_reflns_limit_h_max 20
_diffrn_reflns_limit_h_min 0
_diffrn_reflns_limit_k_max 64
_diffrn_reflns_limit_k_min 0
_diffrn_reflns_limit_l_max 21
_diffrn_reflns_limit_l_min -21
_diffrn_reflns_number 27981
_diffrn_reflns_theta_full 29.40
_diffrn_reflns_theta_max 29.40
_diffrn_reflns_theta_min 1.93
_exptl_absorpt_coefficient_mu 10.963
_exptl_absorpt_correction_type none
_exptl_crystal_colour 'pale blue'
_exptl_crystal_density_diffrn 2.159
_exptl_crystal_description prism
_exptl_crystal_F_000 6178
_exptl_crystal_size_max 0.11
_exptl_crystal_size_mid 0.10
_exptl_crystal_size_min 0.10
_refine_diff_density_max 3.329
_refine_diff_density_min -2.624
_refine_diff_density_rms 0.317
_refine_ls_extinction_method none
_refine_ls_goodness_of_fit_ref 1.218
_refine_ls_hydrogen_treatment none
_refine_ls_matrix_type full
_refine_ls_number_parameters 785
_refine_ls_number_reflns 27981
_refine_ls_number_restraints 20
_refine_ls_restrained_S_all 1.218
_refine_ls_R_factor_all 0.0851
_refine_ls_R_factor_gt 0.0770
_refine_ls_shift/su_max 0.002
_refine_ls_shift/su_mean 0.000
_refine_ls_structure_factor_coef Fsqd
_refine_ls_weighting_details 'calc w=1/[\s^2^(Fo^2^)+(0.0000P)^2^+510.6225P] where P=(Fo^2^+2Fc^2^)/3'
_refine_ls_weighting_scheme calc
_refine_ls_wR_factor_gt 0.1600
_refine_ls_wR_factor_ref 0.1638
_reflns_number_gt 24912
_reflns_number_total 27981
_reflns_threshold_expression >2sigma(I)
_cod_data_source_file ic301488a_si_002_1.cif
_cod_data_source_block Cu-1
_cod_database_code 4330849

loop_
_symmetry_equiv_pos_as_xyz
'x, y, z'
'-x+1/2, y+1/2, -z+1/2'
'-x, -y, -z'
'x-1/2, -y-1/2, z-1/2'

loop_
_atom_site_label
_atom_site_type_symbol
_atom_site_fract_x
_atom_site_fract_y
_atom_site_fract_z
_atom_site_U_iso_or_equiv
_atom_site_adp_type
_atom_site_occupancy
_atom_site_symmetry_multiplicity
_atom_site_calc_flag
_atom_site_refinement_flags
_atom_site_disorder_assembly
_atom_site_disorder_group
W1 W 0.42170(4) 0.939527(11) 0.59221(4) 0.02582(11) Uani 1 1 d . . .
W2 W 0.37249(4) 0.943487(11) 0.38354(4) 0.02627(11) Uani 1 1 d . . .
W3 W 0.74145(4) 0.903200(12) 0.37293(4) 0.02997(12) Uani 1 1 d . . .
W4 W 0.37241(4) 0.864072(12) 0.35515(4) 0.03083(12) Uani 1 1 d . . .
W5 W 0.78985(4) 0.899678(13) 0.58333(4) 0.03176(12) Uani 1 1 d . . .
W6 W 0.42781(4) 0.859961(12) 0.59399(4) 0.03135(12) Uani 1 1 d . . .
W7 W 0.50387(4) 0.901636(12) 0.25125(4) 0.02893(11) Uani 1 1 d . . .
W8 W 0.58907(4) 0.841624(12) 0.34746(4) 0.03104(12) Uani 1 1 d . . .
W9 W 0.64598(4) 0.837122(12) 0.59227(4) 0.03286(13) Uani 1 1 d . . .
W10 W 0.61146(4) 0.893453(12) 0.70770(4) 0.02950(12) Uani 1 1 d . . .
Si1 Si 0.5599(2) 0.89973(7) 0.4799(2) 0.0223(6) Uani 1 1 d . . .
Cu1 Cu 0.5000 1.0000 0.5000 0.0279(5) Uani 1 2 d S . .
N1 N 0.7930(7) 0.9443(2) 0.5589(7) 0.024(2) Uani 1 1 d . . .
C1 C 0.7537(12) 0.9897(3) 0.4906(11) 0.043(4) Uani 1 1 d . . .
C2 C 0.7699(10) 0.9579(4) 0.4868(13) 0.042(4) Uani 1 1 d . . .
O1 O 0.4682(7) 0.9742(2) 0.5842(6) 0.0284(19) Uani 1 1 d . . .
O2 O 0.4269(7) 0.9775(2) 0.4049(6) 0.032(2) Uani 1 1 d . . .
O3 O 0.7578(7) 0.9469(2) 0.4105(7) 0.034(2) Uani 1 1 d . . .
O4 O 0.2713(7) 0.9520(2) 0.3116(7) 0.035(2) Uani 1 1 d . . .
O5 O 0.3267(6) 0.9429(2) 0.4896(6) 0.0256(18) Uani 1 1 d . . .
O6 O 0.3539(7) 0.9450(2) 0.6680(6) 0.031(2) Uani 1 1 d . . .
O7 O 0.4479(7) 0.9312(2) 0.3012(6) 0.029(2) Uani 1 1 d . . .
O8 O 0.4907(6) 0.92665(19) 0.4845(6) 0.0262(18) Uani 1 1 d . . .
O9 O 0.5346(7) 0.92473(19) 0.6681(7) 0.031(2) Uani 1 1 d . . .
O10 O 0.4904(7) 0.9122(2) 0.1454(7) 0.035(2) Uani 1 1 d . . .
O11 O 0.5215(6) 0.8823(2) 0.3897(6) 0.029(2) Uani 1 1 d . . .
O12 O 0.5629(7) 0.8792(2) 0.5633(6) 0.0285(19) Uani 1 1 d . . .
O13 O 0.6484(8) 0.9007(2) 0.8157(7) 0.039(2) Uani 1 1 d . . .
O14 O 0.6281(6) 0.9153(2) 0.3002(6) 0.031(2) Uani 1 1 d . . .
O15 O 0.6682(7) 0.9079(2) 0.4798(7) 0.031(2) Uani 1 1 d . . .
O16 O 0.7115(7) 0.9098(2) 0.6610(6) 0.033(2) Uani 1 1 d . . .
O17 O 0.8159(8) 0.9056(2) 0.3018(7) 0.041(3) Uani 1 1 d . . .
O18 O 0.8346(6) 0.8980(2) 0.4769(7) 0.034(2) Uani 1 1 d . . .
O19 O 0.8980(7) 0.8998(2) 0.6517(7) 0.040(2) Uani 1 1 d . . .
O20 O 0.7076(7) 0.8657(2) 0.3663(7) 0.032(2) Uani 1 1 d . . .
O21 O 0.7560(7) 0.8626(2) 0.5790(6) 0.032(2) Uani 1 1 d . . .
O22 O 0.5640(7) 0.8645(2) 0.2468(6) 0.033(2) Uani 1 1 d . . .
O23 O 0.6703(7) 0.8568(2) 0.6996(7) 0.035(2) Uani 1 1 d . . .
O24 O 0.3960(7) 0.8788(2) 0.2477(7) 0.033(2) Uani 1 1 d . . .
O25 O 0.5023(7) 0.8706(2) 0.7064(7) 0.034(2) Uani 1 1 d . . .
O26 O 0.3379(6) 0.9000(2) 0.3796(6) 0.0272(19) Uani 1 1 d . . .
O27 O 0.3849(7) 0.8958(2) 0.5804(7) 0.032(2) Uani 1 1 d . . .
O28 O 0.6232(7) 0.8345(2) 0.4681(7) 0.036(2) Uani 1 1 d . . .
O29 O 0.6296(8) 0.8118(2) 0.3062(7) 0.039(2) Uani 1 1 d . . .
O30 O 0.7015(9) 0.8055(2) 0.6203(8) 0.047(3) Uani 1 1 d . . .
O31 O 0.4640(7) 0.8326(2) 0.3368(6) 0.033(2) Uani 1 1 d . . .
O32 O 0.5256(8) 0.8280(2) 0.6006(7) 0.034(2) Uani 1 1 d . . .
O33 O 0.2697(8) 0.8462(2) 0.3170(8) 0.041(3) Uani 1 1 d . . .
O34 O 0.3978(7) 0.8520(2) 0.4727(7) 0.035(2) Uani 1 1 d . . .
O35 O 0.3424(8) 0.8412(2) 0.6283(8) 0.044(3) Uani 1 1 d . . .
N101 N 0.5823(10) 0.9939(3) 0.8525(9) 0.040(3) Uiso 1 1 d . . .
C101 C 0.5616(12) 0.9684(4) 0.9071(11) 0.044(4) Uiso 1 1 d . . .
C102 C 0.4883(11) 0.9474(3) 0.8577(11) 0.038(3) Uiso 1 1 d . . .
C103 C 0.4835(12) 0.9214(4) 0.9177(11) 0.041(4) Uiso 1 1 d . . .
C104 C 0.4040(12) 0.9016(4) 0.8763(12) 0.046(4) Uiso 1 1 d . . .
C111 C 0.6401(13) 0.9847(4) 0.7876(12) 0.047(4) Uiso 1 1 d . . .
C112 C 0.7340(14) 0.9707(4) 0.8277(13) 0.052(4) Uiso 1 1 d . . .
C113 C 0.7919(17) 0.9717(5) 0.7555(16) 0.068(6) Uiso 1 1 d . . .
C114 C 0.8827(19) 0.9553(6) 0.7869(18) 0.083(7) Uiso 1 1 d . . .
C121 C 0.6383(12) 1.0148(4) 0.9208(12) 0.046(4) Uiso 1 1 d . . .
C122 C 0.6867(13) 1.0391(4) 0.8821(12) 0.047(4) Uiso 1 1 d . . .
C123 C 0.7268(13) 1.0597(4) 0.9567(12) 0.047(4) Uiso 1 1 d . . .
C124 C 0.7801(17) 1.0832(5) 0.9221(16) 0.069(6) Uiso 1 1 d . . .
C131 C 0.4933(12) 1.0071(4) 0.7964(12) 0.045(4) Uiso 1 1 d . . .
C132 C 0.4237(14) 1.0188(4) 0.8505(13) 0.054(5) Uiso 1 1 d . . .
C133 C 0.3288(17) 1.0242(5) 0.7867(15) 0.067(6) Uiso 1 1 d . . .
C134 C 0.2661(18) 0.9990(5) 0.7715(16) 0.074(6) Uiso 1 1 d . . .
N201 N 0.6347(11) 0.8384(3) 0.0387(10) 0.051(4) Uiso 1 1 d . . .
C201 C 0.6094(19) 0.8367(6) -0.0582(18) 0.084(7) Uiso 1 1 d . . .
C202 C 0.581(2) 0.8078(7) -0.094(2) 0.106(10) Uiso 1 1 d . . .
C203 C 0.546(2) 0.8085(8) -0.191(2) 0.107(10) Uiso 1 1 d . . .
C204 C 0.513(3) 0.7812(11) -0.231(3) 0.164(17) Uiso 1 1 d . . .
C211 C 0.6454(17) 0.8684(5) 0.0700(16) 0.071(6) Uiso 1 1 d . . .
C212 C 0.7236(16) 0.8837(5) 0.0385(15) 0.067(6) Uiso 1 1 d . . .
C213 C 0.735(2) 0.9129(6) 0.0793(18) 0.084(7) Uiso 1 1 d . . .
C214 C 0.808(2) 0.9308(7) 0.048(2) 0.094(8) Uiso 1 1 d . . .
C221 C 0.722(2) 0.8206(7) 0.077(2) 0.099(9) Uiso 1 1 d . . .
C222 C 0.773(3) 0.8273(8) 0.167(2) 0.114(11) Uiso 1 1 d . . .
C223 C 0.831(2) 0.7991(7) 0.199(2) 0.099(9) Uiso 1 1 d . . .
C224 C 0.883(3) 0.8102(11) 0.284(3) 0.168(18) Uiso 1 1 d . . .
C231 C 0.5546(19) 0.8247(6) 0.0831(18) 0.080(7) Uiso 1 1 d . . .
C232 C 0.4627(15) 0.8366(4) 0.0545(14) 0.058(5) Uiso 1 1 d . . .
C233 C 0.393(2) 0.8239(7) 0.104(2) 0.097(9) Uiso 1 1 d . . .
C234 C 0.299(2) 0.8330(6) 0.0850(18) 0.085(8) Uiso 1 1 d . . .
N301 N 0.5040(12) 0.7491(4) 0.4493(12) 0.061(4) Uiso 1 1 d . . .
C301 C 0.5157(15) 0.7227(5) 0.5089(15) 0.062(5) Uiso 1 1 d . . .
C302 C 0.5565(19) 0.7295(6) 0.6055(18) 0.084(7) Uiso 1 1 d . . .
C303 C 0.577(2) 0.7014(6) 0.655(2) 0.092(8) Uiso 1 1 d . . .
C304 C 0.619(3) 0.7078(8) 0.750(2) 0.120(12) Uiso 1 1 d . . .
C311 C 0.5981(14) 0.7651(4) 0.4564(13) 0.055(5) Uiso 1 1 d . . .
C312 C 0.6784(17) 0.7464(5) 0.4386(16) 0.070(6) Uiso 1 1 d . . .
C313 C 0.7678(17) 0.7644(5) 0.4508(16) 0.069(6) Uiso 1 1 d . . .
C314 C 0.8498(18) 0.7472(5) 0.4347(17) 0.075(7) Uiso 1 1 d . . .
C321 C 0.4677(16) 0.7379(5) 0.3570(15) 0.066(6) Uiso 1 1 d . . .
C322 C 0.431(2) 0.7623(6) 0.2887(19) 0.085(8) Uiso 1 1 d . . .
C323 C 0.412(2) 0.7496(6) 0.1969(19) 0.087(8) Uiso 1 1 d . . .
C324 C 0.502(3) 0.7455(9) 0.170(3) 0.134(13) Uiso 1 1 d . . .
C331 C 0.4380(14) 0.7711(4) 0.4761(13) 0.054(4) Uiso 1 1 d . . .
C332 C 0.3439(16) 0.7587(5) 0.4790(15) 0.065(6) Uiso 1 1 d . . .
C333 C 0.2786(18) 0.7843(6) 0.4910(17) 0.078(7) Uiso 1 1 d . . .
C334 C 0.180(2) 0.7727(6) 0.4957(19) 0.091(8) Uiso 1 1 d . . .
N401 N 0.0935(17) 0.9026(5) 0.4866(16) 0.095(7) Uiso 1 1 d . . .
C401 C 0.142(3) 0.8951(8) 0.424(2) 0.117(11) Uiso 1 1 d . A .
C402 C 0.092(2) 0.8836(7) 0.346(2) 0.099(9) Uiso 1 1 d . . .
C403 C 0.076(2) 0.8946(8) 0.260(2) 0.113(11) Uiso 1 1 d . A .
C404 C 0.042(3) 0.8788(10) 0.174(3) 0.153(16) Uiso 1 1 d . . .
C411 C 0.0196(16) 0.9261(5) 0.4471(15) 0.064(5) Uiso 1 1 d . A .
C412 C 0.0652(18) 0.9536(6) 0.4245(17) 0.077(7) Uiso 1 1 d . . .
C413 C -0.0104(19) 0.9737(6) 0.3832(18) 0.080(7) Uiso 1 1 d . A .
C414 C 0.012(3) 1.0009(11) 0.351(3) 0.170(18) Uiso 1 1 d . . .
C421 C 0.162(2) 0.9122(7) 0.574(2) 0.096(9) Uiso 1 1 d U A .
C422 C 0.126(2) 0.9289(7) 0.642(2) 0.100(9) Uiso 1 1 d U . .
C423 C 0.153(4) 0.9073(12) 0.715(4) 0.178(17) Uiso 1 1 d U A .
C424 C 0.128(4) 0.9254(13) 0.795(4) 0.21(2) Uiso 1 1 d U . .
C431 C 0.010(3) 0.8733(9) 0.450(3) 0.028(9) Uiso 0.32(2) 1 d P A .
C432 C 0.049(3) 0.8432(10) 0.464(3) 0.040(12) Uiso 0.32(2) 1 d PD . .
C433 C -0.027(4) 0.8219(12) 0.474(4) 0.055(16) Uiso 0.32(2) 1 d PD A .
C434 C -0.029(7) 0.826(2) 0.570(5) 0.08(3) Uiso 0.32(2) 1 d PD . .
C441 C 0.0347(16) 0.8792(5) 0.5211(15) 0.037(5) Uiso 0.68(2) 1 d P A 1
C442 C 0.090(2) 0.8520(6) 0.5463(19) 0.052(7) Uiso 0.68(2) 1 d P A 1
C443 C 0.031(3) 0.8326(7) 0.598(2) 0.065(9) Uiso 0.68(2) 1 d PD A 1
C444 C -0.059(2) 0.8235(8) 0.536(3) 0.063(9) Uiso 0.68(2) 1 d PD A 1
O501 O 0.1495(14) 0.1724(4) 0.0863(13) 0.095(6) Uiso 1 1 d D . .
C501 C 0.1144(17) 0.1670(5) 0.2288(14) 0.069(6) Uiso 1 1 d D . .
C502 C 0.124(2) 0.1565(5) 0.1375(14) 0.087(8) Uiso 1 1 d D . .
C503 C 0.109(3) 0.1238(6) 0.124(3) 0.137(14) Uiso 1 1 d D . .
O601 O 0.7334(19) 0.1641(6) 0.1858(18) 0.143(6) Uiso 1 1 d DU . .
C601 C 0.879(3) 0.1857(9) 0.174(3) 0.137(6) Uiso 1 1 d DU . .
C602 C 0.792(2) 0.1829(8) 0.211(3) 0.140(6) Uiso 1 1 d DU . .
C603 C 0.770(3) 0.2060(8) 0.275(3) 0.140(6) Uiso 1 1 d DU . .
O701 O 0.876(4) 0.0002(13) 0.023(4) 0.17(2) Uiso 0.50 1 d PD . .
C701 C 1.028(5) -0.019(2) 0.084(7) 0.19(6) Uiso 0.50 1 d PD . .
C702 C 0.958(4) 0.0006(14) 0.017(5) 0.13(3) Uiso 0.50 1 d PD . .
C703 C 0.987(6) 0.025(2) -0.040(8) 0.20(6) Uiso 0.50 1 d PD . .

loop_
_atom_site_aniso_label
_atom_site_aniso_U_11
_atom_site_aniso_U_22
_atom_site_aniso_U_33
_atom_site_aniso_U_23
_atom_site_aniso_U_13
_atom_site_aniso_U_12
W1 0.0235(2) 0.0257(2) 0.0297(3) -0.00139(19) 0.0089(2) 0.00057(18)
W2 0.0211(2) 0.0289(2) 0.0293(3) -0.0005(2) 0.0066(2) 0.00042(19)
W3 0.0229(3) 0.0354(3) 0.0336(3) -0.0011(2) 0.0105(2) 0.0013(2)
W4 0.0266(3) 0.0317(3) 0.0359(3) -0.0055(2) 0.0106(2) -0.0051(2)
W5 0.0238(3) 0.0361(3) 0.0349(3) -0.0005(2) 0.0052(2) 0.0050(2)
W6 0.0341(3) 0.0262(2) 0.0373(3) 0.0001(2) 0.0157(2) -0.0030(2)
W7 0.0263(3) 0.0341(3) 0.0274(3) -0.0018(2) 0.0079(2) 0.0005(2)
W8 0.0322(3) 0.0285(3) 0.0348(3) -0.0043(2) 0.0124(2) 0.0009(2)
W9 0.0378(3) 0.0265(3) 0.0359(3) 0.0020(2) 0.0113(2) 0.0059(2)
W10 0.0321(3) 0.0289(3) 0.0280(3) 0.0013(2) 0.0077(2) 0.0042(2)
Si1 0.0193(16) 0.0191(14) 0.0302(18) 0.0008(13) 0.0091(13) 0.0007(12)
Cu1 0.0258(11) 0.0256(10) 0.0320(13) -0.0008(9) 0.0058(9) -0.0001(8)
N1 0.019(5) 0.027(5) 0.026(6) 0.001(4) 0.003(4) 0.001(4)
C1 0.052(10) 0.035(8) 0.042(9) -0.005(6) 0.010(7) 0.014(7)
C2 0.018(7) 0.045(9) 0.066(12) -0.003(8) 0.013(7) -0.002(6)
O1 0.036(5) 0.033(5) 0.017(4) -0.001(3) 0.006(4) -0.002(4)
O2 0.030(5) 0.035(5) 0.031(5) 0.003(4) 0.007(4) -0.001(4)
O3 0.026(5) 0.034(5) 0.039(6) 0.004(4) 0.003(4) 0.002(4)
O4 0.020(5) 0.042(6) 0.045(6) -0.005(5) 0.013(4) 0.000(4)
O5 0.018(4) 0.036(5) 0.027(5) -0.003(4) 0.013(4) -0.004(3)
O6 0.027(5) 0.038(5) 0.027(5) -0.005(4) 0.006(4) 0.003(4)
O7 0.030(5) 0.039(5) 0.019(5) -0.002(4) 0.004(4) -0.002(4)
O8 0.028(5) 0.029(4) 0.024(5) 0.000(3) 0.010(4) 0.000(4)
O9 0.035(5) 0.022(4) 0.039(6) 0.003(4) 0.011(4) 0.006(4)
O10 0.032(5) 0.043(6) 0.029(5) -0.001(4) 0.005(4) -0.002(4)
O11 0.026(5) 0.029(5) 0.033(5) -0.006(4) 0.009(4) 0.002(4)
O12 0.035(5) 0.031(5) 0.021(5) 0.000(4) 0.009(4) -0.001(4)
O13 0.039(6) 0.038(6) 0.042(6) 0.004(5) 0.012(5) 0.007(5)
O14 0.019(5) 0.040(5) 0.034(5) 0.000(4) 0.005(4) -0.003(4)
O15 0.027(5) 0.031(5) 0.039(6) -0.004(4) 0.016(4) 0.002(4)
O16 0.034(5) 0.038(5) 0.024(5) -0.001(4) 0.000(4) 0.009(4)
O17 0.038(6) 0.046(6) 0.046(7) 0.007(5) 0.020(5) 0.000(5)
O18 0.017(4) 0.042(6) 0.044(6) 0.003(5) 0.008(4) 0.003(4)
O19 0.028(5) 0.050(6) 0.040(6) -0.005(5) 0.005(4) 0.005(5)
O20 0.027(5) 0.034(5) 0.038(6) -0.008(4) 0.012(4) 0.006(4)
O21 0.034(5) 0.032(5) 0.033(5) -0.003(4) 0.013(4) 0.007(4)
O22 0.040(6) 0.036(5) 0.028(5) -0.005(4) 0.016(4) -0.004(4)
O23 0.035(6) 0.041(6) 0.030(5) 0.004(4) 0.012(4) 0.009(4)
O24 0.025(5) 0.040(5) 0.034(5) -0.013(4) 0.008(4) 0.001(4)
O25 0.040(6) 0.030(5) 0.037(6) -0.002(4) 0.020(5) -0.002(4)
O26 0.023(4) 0.041(5) 0.019(4) -0.008(4) 0.008(3) -0.003(4)
O27 0.033(5) 0.027(5) 0.041(6) 0.002(4) 0.016(4) 0.000(4)
O28 0.037(6) 0.028(5) 0.046(6) 0.001(4) 0.019(5) 0.006(4)
O29 0.043(6) 0.043(6) 0.032(6) 0.000(4) 0.011(5) 0.002(5)
O30 0.063(8) 0.027(5) 0.049(7) 0.009(5) 0.007(6) 0.005(5)
O31 0.037(6) 0.033(5) 0.027(5) -0.005(4) 0.003(4) -0.008(4)
O32 0.045(6) 0.025(5) 0.034(6) 0.007(4) 0.012(5) 0.000(4)
O33 0.037(6) 0.039(6) 0.049(7) -0.006(5) 0.012(5) -0.009(5)
O34 0.037(6) 0.025(5) 0.044(6) -0.003(4) 0.010(5) -0.005(4)
O35 0.054(7) 0.036(6) 0.051(7) 0.002(5) 0.028(6) -0.008(5)

loop_
_atom_type_symbol
_atom_type_description
_atom_type_scat_dispersion_real
_atom_type_scat_dispersion_imag
_atom_type_scat_source
C C 0.0033 0.0016 'International Tables Vol C Tables 4.2.6.8 and 6.1.1.4'
N N 0.0061 0.0033 'International Tables Vol C Tables 4.2.6.8 and 6.1.1.4'
O O 0.0106 0.0060 'International Tables Vol C Tables 4.2.6.8 and 6.1.1.4'
Si Si 0.0817 0.0704 'International Tables Vol C Tables 4.2.6.8 and 6.1.1.4'
W W -0.8490 6.8722 'International Tables Vol C Tables 4.2.6.8 and 6.1.1.4'
Cu Cu 0.3201 1.2651 'International Tables Vol C Tables 4.2.6.8 and 6.1.1.4'

loop_
_geom_angle_atom_site_label_1
_geom_angle_atom_site_label_2
_geom_angle_atom_site_label_3
_geom_angle
_geom_angle_site_symmetry_1
_geom_angle_site_symmetry_3
O6 W1 O1 101.5(4) . .
O6 W1 O5 98.6(4) . .
O1 W1 O5 94.9(4) . .
O6 W1 O9 99.6(4) . .
O1 W1 O9 94.6(4) . .
O5 W1 O9 157.3(4) . .
O6 W1 O27 91.8(4) . .
O1 W1 O27 166.7(4) . .
O5 W1 O27 83.1(4) . .
O9 W1 O27 82.9(4) . .
O6 W1 O8 169.9(4) . .
O1 W1 O8 87.2(4) . .
O5 W1 O8 75.3(3) . .
O9 W1 O8 84.7(4) . .
O27 W1 O8 79.6(4) . .
O6 W1 W2 131.3(3) . .
O1 W1 W2 83.2(3) . .
O5 W1 W2 33.1(2) . .
O9 W1 W2 128.6(3) . .
O27 W1 W2 88.2(3) . .
O8 W1 W2 43.9(2) . .
O4 W2 O2 101.9(5) . .
O4 W2 O5 99.5(4) . .
O2 W2 O5 94.2(4) . .
O4 W2 O7 99.3(4) . .
O2 W2 O7 95.5(4) . .
O5 W2 O7 156.6(4) . .
O4 W2 O26 92.1(4) . .
O2 W2 O26 166.0(4) . .
O5 W2 O26 83.4(4) . .
O7 W2 O26 82.1(4) . .
O4 W2 O8 170.6(4) . .
O2 W2 O8 86.2(4) . .
O5 W2 O8 74.9(4) . .
O7 W2 O8 84.6(4) . .
O26 W2 O8 79.9(3) . .
O4 W2 W1 131.7(3) . .
O2 W2 W1 82.2(3) . .
O5 W2 W1 32.7(3) . .
O7 W2 W1 128.5(3) . .
O26 W2 W1 88.5(2) . .
O8 W2 W1 44.0(2) . .
O17 W3 O20 103.2(5) . .
O17 W3 O14 100.5(5) . .
O20 W3 O14 93.5(4) . .
O17 W3 O18 97.4(5) . .
O20 W3 O18 93.6(5) . .
O14 W3 O18 158.7(4) . .
O17 W3 O3 93.9(5) . .
O20 W3 O3 162.8(4) . .
O14 W3 O3 85.0(4) . .
O18 W3 O3 82.4(4) . .
O17 W3 O15 166.5(5) . .
O20 W3 O15 88.3(4) . .
O14 W3 O15 85.7(4) . .
O18 W3 O15 74.5(4) . .
O3 W3 O15 74.6(4) . .
O33 W4 O26 105.3(5) . .
O33 W4 O34 99.9(5) . .
O26 W4 O34 94.3(4) . .
O33 W4 O24 100.1(5) . .
O26 W4 O24 87.9(4) . .
O34 W4 O24 158.5(4) . .
O33 W4 O31 98.7(5) . .
O26 W4 O31 155.7(4) . .
O34 W4 O31 85.7(4) . .
O24 W4 O31 83.7(4) . .
O33 W4 O11 169.2(4) . .
O26 W4 O11 84.2(4) . .
O34 W4 O11 84.3(4) . .
O24 W4 O11 74.7(4) . .
O31 W4 O11 71.5(4) . .
O19 W5 O21 103.7(5) . .
O19 W5 O16 101.5(5) . .
O21 W5 O16 93.8(4) . .
O19 W5 O18 96.1(5) . .
O21 W5 O18 94.0(4) . .
O16 W5 O18 158.5(4) . .
O19 W5 N1 93.3(5) . .
O21 W5 N1 162.9(4) . .
O16 W5 N1 84.8(4) . .
O18 W5 N1 81.9(4) . .
O19 W5 O15 165.5(5) . .
O21 W5 O15 88.2(4) . .
O16 W5 O15 85.8(4) . .
O18 W5 O15 74.5(4) . .
N1 W5 O15 74.7(4) . .
O35 W6 O27 104.9(5) . .
O35 W6 O34 100.8(5) . .
O27 W6 O34 93.6(4) . .
O35 W6 O25 98.8(5) . .
O27 W6 O25 89.0(5) . .
O34 W6 O25 158.8(4) . .
O35 W6 O32 99.2(5) . .
O27 W6 O32 155.6(4) . .
O34 W6 O32 85.3(4) . .
O25 W6 O32 83.7(4) . .
O35 W6 O12 169.1(5) . .
O27 W6 O12 84.5(4) . .
O34 W6 O12 83.9(4) . .
O25 W6 O12 75.5(4) . .
O32 W6 O12 71.1(4) . .
O10 W7 O7 103.0(5) . .
O10 W7 O24 102.2(5) . .
O7 W7 O24 89.6(4) . .
O10 W7 O14 101.3(5) . .
O7 W7 O14 92.7(4) . .
O24 W7 O14 155.2(4) . .
O10 W7 O22 100.5(5) . .
O7 W7 O22 156.3(4) . .
O24 W7 O22 83.0(4) . .
O14 W7 O22 85.2(4) . .
O10 W7 O11 173.9(4) . .
O7 W7 O11 82.3(4) . .
O24 W7 O11 74.6(4) . .
O14 W7 O11 81.2(4) . .
O22 W7 O11 74.1(4) . .
O29 W8 O31 101.4(5) . .
O29 W8 O22 99.7(5) . .
O31 W8 O22 92.4(4) . .
O29 W8 O28 101.5(5) . .
O31 W8 O28 95.6(4) . .
O22 W8 O28 155.4(4) . .
O29 W8 O20 98.9(5) . .
O31 W8 O20 159.1(4) . .
O22 W8 O20 79.3(4) . .
O28 W8 O20 85.2(4) . .
O29 W8 O11 173.7(4) . .
O31 W8 O11 74.8(4) . .
O22 W8 O11 75.7(4) . .
O28 W8 O11 83.9(4) . .
O20 W8 O11 84.5(3) . .
O30 W9 O32 101.0(5) . .
O30 W9 O23 101.7(5) . .
O32 W9 O23 92.9(5) . .
O30 W9 O28 100.3(5) . .
O32 W9 O28 95.5(5) . .
O23 W9 O28 154.4(4) . .
O30 W9 O21 101.0(5) . .
O32 W9 O21 157.6(4) . .
O23 W9 O21 78.7(4) . .
O28 W9 O21 84.5(4) . .
O30 W9 O12 174.9(5) . .
O32 W9 O12 74.9(4) . .
O23 W9 O12 75.7(4) . .
O28 W9 O12 83.2(4) . .
O21 W9 O12 82.9(4) . .
O13 W10 O9 102.6(5) . .
O13 W10 O25 102.1(5) . .
O9 W10 O25 89.5(4) . .
O13 W10 O16 101.2(5) . .
O9 W10 O16 90.8(4) . .
O25 W10 O16 156.1(4) . .
O13 W10 O23 101.0(5) . .
O9 W10 O23 156.4(4) . .
O25 W10 O23 83.5(4) . .
O16 W10 O23 86.7(4) . .
O13 W10 O12 174.8(4) . .
O9 W10 O12 82.1(4) . .
O25 W10 O12 75.4(4) . .
O16 W10 O12 80.9(4) . .
O23 W10 O12 74.3(4) . .
O12 Si1 O8 109.6(5) . .
O12 Si1 O11 110.7(5) . .
O8 Si1 O11 108.9(5) . .
O12 Si1 O15 106.4(5) . .
O8 Si1 O15 115.5(5) . .
O11 Si1 O15 105.8(5) . .
O1 Cu1 O1 179.997(5) . 3_676
O1 Cu1 O2 90.9(4) . .
O1 Cu1 O2 89.1(4) 3_676 .
O1 Cu1 O2 89.1(4) . 3_676
O1 Cu1 O2 90.9(4) 3_676 3_676
O2 Cu1 O2 179.996(4) . 3_676
C2 N1 W5 129.3(10) . .
N1 C2 O3 126.1(15) . .
N1 C2 C1 117.8(15) . .
O3 C2 C1 116.1(15) . .
W1 O1 Cu1 141.0(5) . .
W2 O2 Cu1 141.0(6) . .
C2 O3 W3 129.1(10) . .
W1 O5 W2 114.2(4) . .
W7 O7 W2 148.9(6) . .
Si1 O8 W2 129.7(5) . .
Si1 O8 W1 128.9(5) . .
W2 O8 W1 92.1(3) . .
W10 O9 W1 148.7(6) . .
Si1 O11 W4 121.7(5) . .
Si1 O11 W8 125.0(5) . .
W4 O11 W8 93.9(3) . .
Si1 O11 W7 124.8(5) . .
W4 O11 W7 90.7(3) . .
W8 O11 W7 91.2(3) . .
Si1 O12 W9 126.1(5) . .
Si1 O12 W6 121.5(5) . .
W9 O12 W6 93.8(3) . .
Si1 O12 W10 124.7(5) . .
W9 O12 W10 90.8(3) . .
W6 O12 W10 90.4(3) . .
W3 O14 W7 140.6(6) . .
Si1 O15 W5 126.7(6) . .
Si1 O15 W3 127.7(6) . .
W5 O15 W3 95.7(4) . .
W5 O16 W10 138.9(6) . .
W3 O18 W5 115.3(5) . .
W3 O20 W8 139.0(5) . .
W5 O21 W9 140.6(5) . .
W8 O22 W7 119.0(5) . .
W9 O23 W10 119.2(5) . .
W7 O24 W4 118.7(5) . .
W10 O25 W6 117.4(5) . .
W4 O26 W2 145.8(5) . .
W6 O27 W1 145.2(6) . .
W8 O28 W9 165.2(6) . .
W8 O31 W4 119.2(5) . .
W9 O32 W6 119.6(5) . .
W4 O34 W6 151.3(6) . .
C111 N101 C101 111.1(13) . .
C111 N101 C131 104.7(13) . .
C101 N101 C131 112.8(13) . .
C111 N101 C121 110.9(13) . .
C101 N101 C121 104.0(12) . .
C131 N101 C121 113.6(13) . .
N101 C101 C102 114.4(14) . .
C101 C102 C103 108.1(13) . .
C104 C103 C102 110.3(14) . .
N101 C111 C112 115.1(15) . .
C111 C112 C113 105.5(16) . .
C114 C113 C112 109(2) . .
C122 C121 N101 114.5(14) . .
C121 C122 C123 107.2(15) . .
C124 C123 C122 108.8(16) . .
N101 C131 C132 113.7(14) . .
C133 C132 C131 107.7(16) . .
C134 C133 C132 114(2) . .
C211 N201 C201 112.1(18) . .
C211 N201 C221 111.3(19) . .
C201 N201 C221 111.9(19) . .
C211 N201 C231 105.4(17) . .
C201 N201 C231 111.9(18) . .
C221 N201 C231 103.7(18) . .
C202 C201 N201 115(2) . .
C201 C202 C203 112(3) . .
C204 C203 C202 116(3) . .
N201 C211 C212 111.8(19) . .
C213 C212 C211 108(2) . .
C212 C213 C214 113(2) . .
C222 C221 N201 117(3) . .
C221 C222 C223 105(3) . .
C224 C223 C222 98(3) . .
C232 C231 N201 115(2) . .
C231 C232 C233 112(2) . .
C234 C233 C232 120(3) . .
C321 N301 C331 112.3(16) . .
C321 N301 C301 106.1(16) . .
C331 N301 C301 111.6(16) . .
C321 N301 C311 111.0(16) . .
C331 N301 C311 104.8(15) . .
C301 N301 C311 111.2(16) . .
N301 C301 C302 113.8(19) . .
C303 C302 C301 108(2) . .
C304 C303 C302 109(3) . .
C312 C311 N301 114.4(17) . .
C313 C312 C311 109.3(19) . .
C314 C313 C312 112(2) . .
N301 C321 C322 113.5(19) . .
C323 C322 C321 109(2) . .
C324 C323 C322 109(3) . .
C332 C331 N301 112.4(17) . .
C331 C332 C333 107.0(19) . .
C334 C333 C332 109(2) . .
C401 N401 C441 119(3) . .
C401 N401 C411 108(2) . .
C441 N401 C411 104.1(19) . .
C401 N401 C421 111(3) . .
C441 N401 C421 101(2) . .
C411 N401 C421 113(2) . .
C401 N401 C431 90(2) . .
C441 N401 C431 37.8(16) . .
C411 N401 C431 93(2) . .
C421 N401 C431 137(2) . .
N401 C401 C402 118(3) . .
C401 C402 C403 130(3) . .
C402 C403 C404 129(4) . .
C412 C411 N401 113(2) . .
C413 C412 C411 108(2) . .
C414 C413 C412 121(3) . .
C422 C421 N401 120(3) . .
C421 C422 C423 96(3) . .
C422 C423 C424 100(4) . .
C441 C431 C432 93(4) . .
C441 C431 N401 57(2) . .
C432 C431 N401 116(3) . .
C441 C431 C442 50(2) . .
C432 C431 C442 44(2) . .
N401 C431 C442 84(2) . .
C442 C432 C431 86(3) . .
C442 C432 C433 106(4) . .
C431 C432 C433 111(4) . .
C442 C432 C441 51(2) . .
C431 C432 C441 36(2) . .
C433 C432 C441 112(4) . .
C444 C433 C434 22(4) . .
C444 C433 C432 118(5) . .
C434 C433 C432 101(6) . .
C444 C433 C443 49(2) . .
C434 C433 C443 27(4) . .
C432 C433 C443 77(3) . .
C444 C434 C443 151(10) . .
C444 C434 C433 45(6) . .
C443 C434 C433 107(7) . .
C431 C441 C442 95(3) . .
C431 C441 N401 85(3) . .
C442 C441 N401 112(2) . .
C431 C441 C432 51(3) . .
C442 C441 C432 44.4(19) . .
N401 C441 C432 109(2) . .
C432 C442 C441 85(3) . .
C432 C442 C443 98(3) . .
C441 C442 C443 107(2) . .
C432 C442 C431 50(3) . .
C441 C442 C431 34.9(16) . .
C443 C442 C431 113(2) . .
C434 C443 C444 11(5) . .
C434 C443 C442 120(5) . .
C444 C443 C442 109(3) . .
C434 C443 C433 46(4) . .
C444 C443 C433 35(2) . .
C442 C443 C433 79(2) . .
C434 C444 C433 113(9) . .
C434 C444 C443 18(9) . .
C433 C444 C443 96(3) . .
O501 C502 C501 121(2) . .
O501 C502 C503 124(3) . .
C501 C502 C503 114(2) . .
O601 C602 C601 122(3) . .
O601 C602 C603 118(3) . .
C601 C602 C603 120(3) . .
C703 C701 C702 67(10) 3_755 .
C703 C701 C702 57(9) 3_755 3_755
C702 C701 C702 49(4) . 3_755
O701 C702 C702 162(10) . 3_755
O701 C702 C703 118(6) . 3_755
C702 C702 C703 66(5) 3_755 3_755
O701 C702 C703 116(2) . .
C702 C702 C703 58(5) 3_755 .
C703 C702 C703 124(5) 3_755 .
O701 C702 C701 117(2) . .
C702 C702 C701 75(5) 3_755 .
C703 C702 C701 28(8) 3_755 .
C703 C702 C701 126(4) . .
O701 C702 C701 111(4) . 3_755
C702 C702 C701 56(4) 3_755 3_755
C703 C702 C701 116(7) 3_755 3_755
C703 C702 C701 23(7) . 3_755
C701 C702 C701 131(4) . 3_755
C701 C703 C702 85(10) 3_755 3_755
C701 C703 C702 99(10) 3_755 .
C702 C703 C702 56(5) 3_755 .

loop_
_geom_bond_atom_site_label_1
_geom_bond_atom_site_label_2
_geom_bond_distance
_geom_bond_site_symmetry_2
W1 O6 1.729(10) .
W1 O1 1.779(9) .
W1 O5 1.906(9) .
W1 O9 1.954(10) .
W1 O27 2.121(9) .
W1 O8 2.238(9) .
W1 W2 3.2212(8) .
W2 O4 1.714(10) .
W2 O2 1.787(10) .
W2 O5 1.930(8) .
W2 O7 1.963(10) .
W2 O26 2.101(10) .
W2 O8 2.236(9) .
W3 O17 1.729(10) .
W3 O20 1.825(10) .
W3 O14 1.897(10) .
W3 O18 1.914(10) .
W3 O3 2.133(10) .
W3 O15 2.194(9) .
W4 O33 1.720(11) .
W4 O26 1.825(9) .
W4 O34 1.898(11) .
W4 O24 1.928(11) .
W4 O31 2.058(11) .
W4 O11 2.306(10) .
W5 O19 1.720(11) .
W5 O21 1.805(10) .
W5 O16 1.910(10) .
W5 O18 1.929(10) .
W5 N1 2.134(11) .
W5 O15 2.184(10) .
W6 O35 1.711(11) .
W6 O27 1.793(9) .
W6 O34 1.907(11) .
W6 O25 1.940(11) .
W6 O32 2.063(10) .
W6 O12 2.320(10) .
W7 O10 1.713(10) .
W7 O7 1.871(10) .
W7 O24 1.902(10) .
W7 O14 1.934(9) .
W7 O22 1.960(10) .
W7 O11 2.327(10) .
W8 O29 1.704(11) .
W8 O31 1.856(10) .
W8 O22 1.887(10) .
W8 O28 1.891(11) .
W8 O20 2.044(10) .
W8 O11 2.314(9) .
W9 O30 1.708(11) .
W9 O32 1.849(11) .
W9 O23 1.894(10) .
W9 O28 1.920(11) .
W9 O21 2.057(10) .
W9 O12 2.314(10) .
W10 O13 1.708(11) .
W10 O9 1.876(9) .
W10 O25 1.925(10) .
W10 O16 1.936(11) .
W10 O23 1.943(10) .
W10 O12 2.335(9) .
Si1 O12 1.624(10) .
Si1 O8 1.632(10) .
Si1 O11 1.634(10) .
Si1 O15 1.637(10) .
Cu1 O1 1.927(9) .
Cu1 O1 1.927(9) 3_676
Cu1 O2 1.957(10) .
Cu1 O2 1.957(10) 3_676
N1 C2 1.28(2) .
C1 C2 1.51(2) .
C2 O3 1.29(2) .
N101 C111 1.52(2) .
N101 C101 1.54(2) .
N101 C131 1.54(2) .
N101 C121 1.56(2) .
C101 C102 1.54(2) .
C102 C103 1.56(2) .
C103 C104 1.53(2) .
C111 C112 1.54(3) .
C112 C113 1.56(3) .
C113 C114 1.53(3) .
C121 C122 1.54(2) .
C122 C123 1.54(3) .
C123 C124 1.52(3) .
C131 C132 1.56(3) .
C132 C133 1.56(3) .
C133 C134 1.49(3) .
N201 C211 1.49(3) .
N201 C201 1.50(3) .
N201 C221 1.54(3) .
N201 C231 1.62(3) .
C201 C202 1.49(4) .
C202 C203 1.51(4) .
C203 C204 1.47(5) .
C211 C212 1.53(3) .
C212 C213 1.51(3) .
C213 C214 1.52(4) .
C221 C222 1.50(4) .
C222 C223 1.60(4) .
C223 C224 1.48(5) .
C231 C232 1.44(3) .
C232 C233 1.54(4) .
C233 C234 1.41(4) .
N301 C321 1.53(3) .
N301 C331 1.54(3) .
N301 C301 1.54(3) .
N301 C311 1.56(3) .
C301 C302 1.55(3) .
C302 C303 1.53(4) .
C303 C304 1.53(4) .
C311 C312 1.54(3) .
C312 C313 1.54(3) .
C313 C314 1.52(3) .
C321 C322 1.59(3) .
C322 C323 1.54(4) .
C323 C324 1.47(5) .
C331 C332 1.51(3) .
C332 C333 1.58(3) .
C333 C334 1.56(4) .
N401 C401 1.37(4) .
N401 C441 1.56(3) .
N401 C411 1.58(3) .
N401 C421 1.59(4) .
N401 C431 1.85(5) .
C401 C402 1.40(4) .
C402 C403 1.42(4) .
C403 C404 1.53(5) .
C411 C412 1.53(3) .
C412 C413 1.50(4) .
C413 C414 1.44(5) .
C421 C422 1.51(4) .
C422 C423 1.53(6) .
C423 C424 1.63(7) .
C431 C441 1.14(5) .
C431 C432 1.52(6) .
C431 C442 1.98(5) .
C432 C442 1.37(6) .
C432 C433 1.53(4) .
C432 C441 1.95(5) .
C433 C444 1.17(6) .
C433 C434 1.52(4) .
C433 C443 2.01(7) .
C434 C444 0.62(9) .
C434 C443 0.95(10) .
C441 C442 1.52(4) .
C442 C443 1.59(4) .
C443 C444 1.52(4) .
O501 C502 1.217(17) .
C501 C502 1.557(17) .
C502 C503 1.560(19) .
O601 C602 1.237(18) .
C601 C602 1.520(19) .
C602 C603 1.572(19) .
O701 C702 1.224(19) .
C701 C703 0.75(19) 3_755
C701 C702 1.59(2) .
C701 C702 1.86(12) 3_755
C702 C702 1.44(11) 3_755
C702 C703 1.46(12) 3_755
C702 C703 1.58(2) .
C702 C701 1.86(12) 3_755
C703 C701 0.75(19) 3_755
C703 C702 1.46(12) 3_755

loop_
_geom_torsion_atom_site_label_1
_geom_torsion_atom_site_label_2
_geom_torsion_atom_site_label_3
_geom_torsion_atom_site_label_4
_geom_torsion
_geom_torsion_site_symmetry_1
_geom_torsion_site_symmetry_4
O6 W1 W2 O4 0.8(6) . .
O1 W1 W2 O4 -98.5(6) . .
O5 W1 W2 O4 11.5(7) . .
O9 W1 W2 O4 171.0(6) . .
O27 W1 W2 O4 91.6(5) . .
O8 W1 W2 O4 168.4(6) . .
O6 W1 W2 O2 99.7(5) . .
O1 W1 W2 O2 0.5(5) . .
O5 W1 W2 O2 110.4(6) . .
O9 W1 W2 O2 -90.0(5) . .
O27 W1 W2 O2 -169.5(4) . .
O8 W1 W2 O2 -92.6(5) . .
O6 W1 W2 O5 -10.7(7) . .
O1 W1 W2 O5 -110.0(6) . .
O9 W1 W2 O5 159.6(6) . .
O27 W1 W2 O5 80.1(6) . .
O8 W1 W2 O5 157.0(6) . .
O6 W1 W2 O7 -169.5(6) . .
O1 W1 W2 O7 91.2(5) . .
O5 W1 W2 O7 -158.8(6) . .
O9 W1 W2 O7 0.8(5) . .
O27 W1 W2 O7 -78.7(5) . .
O8 W1 W2 O7 -1.8(5) . .
O6 W1 W2 O26 -90.8(5) . .
O1 W1 W2 O26 169.9(4) . .
O5 W1 W2 O26 -80.1(6) . .
O9 W1 W2 O26 79.5(4) . .
O27 W1 W2 O26 0.0(4) . .
O8 W1 W2 O26 76.9(4) . .
O6 W1 W2 O8 -167.7(6) . .
O1 W1 W2 O8 93.0(5) . .
O5 W1 W2 O8 -157.0(6) . .
O9 W1 W2 O8 2.6(5) . .
O27 W1 W2 O8 -76.9(4) . .
O19 W5 N1 C2 135.7(12) . .
O21 W5 N1 C2 -37(2) . .
O16 W5 N1 C2 -123.0(12) . .
O18 W5 N1 C2 40.0(12) . .
O15 W5 N1 C2 -36.0(12) . .
W5 N1 C2 O3 -16(2) . .
W5 N1 C2 C1 163.5(11) . .
O6 W1 O1 Cu1 -142.2(9) . .
O5 W1 O1 Cu1 -42.4(9) . .
O9 W1 O1 Cu1 117.0(9) . .
O27 W1 O1 Cu1 38(2) . .
O8 W1 O1 Cu1 32.6(9) . .
W2 W1 O1 Cu1 -11.3(8) . .
O1 Cu1 O1 W1 146(5) 3_676 .
O2 Cu1 O1 W1 15.6(9) . .
O2 Cu1 O1 W1 -164.4(9) 3_676 .
O4 W2 O2 Cu1 141.0(9) . .
O5 W2 O2 Cu1 40.5(9) . .
O7 W2 O2 Cu1 -118.2(9) . .
O26 W2 O2 Cu1 -39(2) . .
O8 W2 O2 Cu1 -34.1(9) . .
W1 W2 O2 Cu1 10.0(8) . .
O1 Cu1 O2 W2 -14.7(9) . .
O1 Cu1 O2 W2 165.3(9) 3_676 .
O2 Cu1 O2 W2 -180(4) 3_676 .
N1 C2 O3 W3 15(2) . .
C1 C2 O3 W3 -164.3(10) . .
O17 W3 O3 C2 -136.0(12) . .
O20 W3 O3 C2 38(2) . .
O14 W3 O3 C2 123.8(12) . .
O18 W3 O3 C2 -39.1(12) . .
O15 W3 O3 C2 36.9(11) . .
O6 W1 O5 W2 171.9(5) . .
O1 W1 O5 W2 69.5(5) . .
O9 W1 O5 W2 -45.0(12) . .
O27 W1 O5 W2 -97.3(5) . .
O8 W1 O5 W2 -16.3(4) . .
O4 W2 O5 W1 -171.3(5) . .
O2 W2 O5 W1 -68.6(5) . .
O7 W2 O5 W1 45.6(12) . .
O26 W2 O5 W1 97.6(5) . .
O8 W2 O5 W1 16.3(4) . .
O10 W7 O7 W2 143.1(10) . .
O24 W7 O7 W2 40.7(11) . .
O14 W7 O7 W2 -114.6(10) . .
O22 W7 O7 W2 -30.6(18) . .
O11 W7 O7 W2 -33.9(10) . .
O4 W2 O7 W7 -107.4(11) . .
O2 W2 O7 W7 149.6(10) . .
O5 W2 O7 W7 35.6(17) . .
O26 W2 O7 W7 -16.6(10) . .
O8 W2 O7 W7 63.9(10) . .
W1 W2 O7 W7 65.2(11) . .
O12 Si1 O8 W2 -129.0(6) . .
O11 Si1 O8 W2 -7.8(8) . .
O15 Si1 O8 W2 110.9(7) . .
O12 Si1 O8 W1 8.1(8) . .
O11 Si1 O8 W1 129.2(6) . .
O15 Si1 O8 W1 -112.0(7) . .
O4 W2 O8 Si1 81(3) . .
O2 W2 O8 Si1 -129.3(7) . .
O5 W2 O8 Si1 135.3(7) . .
O7 W2 O8 Si1 -33.4(7) . .
O26 W2 O8 Si1 49.5(6) . .
W1 W2 O8 Si1 148.0(8) . .
O4 W2 O8 W1 -66(3) . .
O2 W2 O8 W1 82.7(4) . .
O5 W2 O8 W1 -12.6(3) . .
O7 W2 O8 W1 178.6(4) . .
O26 W2 O8 W1 -98.5(3) . .
O6 W1 O8 Si1 -82(2) . .
O1 W1 O8 Si1 128.6(7) . .
O5 W1 O8 Si1 -135.6(7) . .
O9 W1 O8 Si1 33.7(7) . .
O27 W1 O8 Si1 -50.1(7) . .
W2 W1 O8 Si1 -148.3(8) . .
O6 W1 O8 W2 66(2) . .
O1 W1 O8 W2 -83.1(4) . .
O5 W1 O8 W2 12.8(3) . .
O9 W1 O8 W2 -178.0(4) . .
O27 W1 O8 W2 98.3(4) . .
O13 W10 O9 W1 -142.4(11) . .
O25 W10 O9 W1 -40.2(11) . .
O16 W10 O9 W1 115.9(11) . .
O23 W10 O9 W1 32.2(19) . .
O12 W10 O9 W1 35.2(11) . .
O6 W1 O9 W10 105.5(11) . .
O1 W1 O9 W10 -152.0(11) . .
O5 W1 O9 W10 -37.5(18) . .
O27 W1 O9 W10 14.8(11) . .
O8 W1 O9 W10 -65.3(11) . .
W2 W1 O9 W10 -67.1(12) . .
O12 Si1 O11 W4 63.6(7) . .
O8 Si1 O11 W4 -56.9(7) . .
O15 Si1 O11 W4 178.4(5) . .
O12 Si1 O11 W8 -58.5(7) . .
O8 Si1 O11 W8 -179.0(5) . .
O15 Si1 O11 W8 56.3(7) . .
O12 Si1 O11 W7 -179.8(5) . .
O8 Si1 O11 W7 59.7(7) . .
O15 Si1 O11 W7 -65.0(7) . .
O33 W4 O11 Si1 -157(2) . .
O26 W4 O11 Si1 50.9(6) . .
O34 W4 O11 Si1 -44.0(6) . .
O24 W4 O11 Si1 140.3(7) . .
O31 W4 O11 Si1 -131.3(7) . .
O33 W4 O11 W8 -21(3) . .
O26 W4 O11 W8 -173.1(4) . .
O34 W4 O11 W8 92.0(4) . .
O24 W4 O11 W8 -83.7(4) . .
O31 W4 O11 W8 4.6(3) . .
O33 W4 O11 W7 70(3) . .
O26 W4 O11 W7 -81.8(4) . .
O34 W4 O11 W7 -176.8(4) . .
O24 W4 O11 W7 7.6(3) . .
O31 W4 O11 W7 95.9(4) . .
O29 W8 O11 Si1 -178(18) . .
O31 W8 O11 Si1 128.7(7) . .
O22 W8 O11 Si1 -134.8(7) . .
O28 W8 O11 Si1 31.3(7) . .
O20 W8 O11 Si1 -54.4(7) . .
O29 W8 O11 W4 48(4) . .
O31 W8 O11 W4 -5.1(4) . .
O22 W8 O11 W4 91.4(4) . .
O28 W8 O11 W4 -102.5(4) . .
O20 W8 O11 W4 171.8(4) . .
O29 W8 O11 W7 -43(4) . .
O31 W8 O11 W7 -95.8(4) . .
O22 W8 O11 W7 0.7(4) . .
O28 W8 O11 W7 166.7(4) . .
O20 W8 O11 W7 81.0(4) . .
O10 W7 O11 Si1 163(4) . .
O7 W7 O11 Si1 -46.4(6) . .
O24 W7 O11 Si1 -138.1(7) . .
O14 W7 O11 Si1 47.5(6) . .
O22 W7 O11 Si1 134.9(7) . .
O10 W7 O11 W4 -67(4) . .
O7 W7 O11 W4 84.0(4) . .
O24 W7 O11 W4 -7.7(3) . .
O14 W7 O11 W4 178.0(4) . .
O22 W7 O11 W4 -94.6(4) . .
O10 W7 O11 W8 27(4) . .
O7 W7 O11 W8 178.0(4) . .
O24 W7 O11 W8 86.3(4) . .
O14 W7 O11 W8 -88.1(4) . .
O22 W7 O11 W8 -0.7(4) . .
O8 Si1 O12 W9 178.7(6) . .
O11 Si1 O12 W9 58.7(8) . .
O15 Si1 O12 W9 -55.7(7) . .
O8 Si1 O12 W6 55.9(7) . .
O11 Si1 O12 W6 -64.1(7) . .
O15 Si1 O12 W6 -178.5(5) . .
O8 Si1 O12 W10 -59.7(7) . .
O11 Si1 O12 W10 -179.7(5) . .
O15 Si1 O12 W10 65.9(7) . .
O30 W9 O12 Si1 -166(5) . .
O32 W9 O12 Si1 -128.5(7) . .
O23 W9 O12 Si1 134.4(7) . .
O28 W9 O12 Si1 -31.0(7) . .
O21 W9 O12 Si1 54.3(7) . .
O30 W9 O12 W6 -32(6) . .
O32 W9 O12 W6 5.5(4) . .
O23 W9 O12 W6 -91.6(4) . .
O28 W9 O12 W6 103.1(4) . .
O21 W9 O12 W6 -171.7(4) . .
O30 W9 O12 W10 59(6) . .
O32 W9 O12 W10 95.9(4) . .
O23 W9 O12 W10 -1.2(4) . .
O28 W9 O12 W10 -166.5(4) . .
O21 W9 O12 W10 -81.3(4) . .
O35 W6 O12 Si1 161(2) . .
O27 W6 O12 Si1 -49.3(6) . .
O34 W6 O12 Si1 44.9(6) . .
O25 W6 O12 Si1 -139.8(7) . .
O32 W6 O12 Si1 132.0(7) . .
O35 W6 O12 W9 24(3) . .
O27 W6 O12 W9 173.6(4) . .
O34 W6 O12 W9 -92.2(4) . .
O25 W6 O12 W9 83.1(4) . .
O32 W6 O12 W9 -5.1(4) . .
O35 W6 O12 W10 -67(2) . .
O27 W6 O12 W10 82.8(4) . .
O34 W6 O12 W10 177.0(4) . .
O25 W6 O12 W10 -7.6(3) . .
O32 W6 O12 W10 -95.8(4) . .
O13 W10 O12 Si1 -161(5) . .
O9 W10 O12 Si1 45.9(7) . .
O25 W10 O12 Si1 137.4(7) . .
O16 W10 O12 Si1 -46.2(6) . .
O23 W10 O12 Si1 -135.4(7) . .
O13 W10 O12 W9 -24(5) . .
O9 W10 O12 W9 -177.6(4) . .
O25 W10 O12 W9 -86.1(4) . .
O16 W10 O12 W9 90.3(4) . .
O23 W10 O12 W9 1.1(4) . .
O13 W10 O12 W6 69(5) . .
O9 W10 O12 W6 -83.9(4) . .
O25 W10 O12 W6 7.7(4) . .
O16 W10 O12 W6 -176.0(4) . .
O23 W10 O12 W6 94.9(4) . .
O17 W3 O14 W7 118.3(9) . .
O20 W3 O14 W7 14.2(9) . .
O18 W3 O14 W7 -95.1(14) . .
O3 W3 O14 W7 -148.7(9) . .
O15 W3 O14 W7 -73.8(9) . .
O10 W7 O14 W3 -133.8(9) . .
O7 W7 O14 W3 122.4(9) . .
O24 W7 O14 W3 27.6(16) . .
O22 W7 O14 W3 -34.0(9) . .
O11 W7 O14 W3 40.6(8) . .
O12 Si1 O15 W5 -10.4(8) . .
O8 Si1 O15 W5 111.5(7) . .
O11 Si1 O15 W5 -128.1(6) . .
O12 Si1 O15 W3 126.9(7) . .
O8 Si1 O15 W3 -111.3(7) . .
O11 Si1 O15 W3 9.2(8) . .
O19 W5 O15 Si1 -160.5(15) . .
O21 W5 O15 Si1 54.3(7) . .
O16 W5 O15 Si1 -39.6(7) . .
O18 W5 O15 Si1 149.0(7) . .
N1 W5 O15 Si1 -125.4(7) . .
O19 W5 O15 W3 52.2(18) . .
O21 W5 O15 W3 -93.0(4) . .
O16 W5 O15 W3 173.1(4) . .
O18 W5 O15 W3 1.6(4) . .
N1 W5 O15 W3 87.3(4) . .
O17 W3 O15 Si1 157.2(17) . .
O20 W3 O15 Si1 -54.3(7) . .
O14 W3 O15 Si1 39.4(7) . .
O18 W3 O15 Si1 -148.5(8) . .
O3 W3 O15 Si1 125.3(7) . .
O17 W3 O15 W5 -56(2) . .
O20 W3 O15 W5 92.5(4) . .
O14 W3 O15 W5 -173.8(4) . .
O18 W3 O15 W5 -1.6(4) . .
O3 W3 O15 W5 -87.8(4) . .
O19 W5 O16 W10 -116.4(8) . .
O21 W5 O16 W10 -11.6(8) . .
O18 W5 O16 W10 99.3(13) . .
N1 W5 O16 W10 151.3(8) . .
O15 W5 O16 W10 76.3(8) . .
O13 W10 O16 W5 132.4(8) . .
O9 W10 O16 W5 -124.6(8) . .
O25 W10 O16 W5 -34.0(15) . .
O23 W10 O16 W5 31.9(8) . .
O12 W10 O16 W5 -42.7(8) . .
O17 W3 O18 W5 171.1(6) . .
O20 W3 O18 W5 -85.2(6) . .
O14 W3 O18 W5 24.1(15) . .
O3 W3 O18 W5 78.1(6) . .
O15 W3 O18 W5 2.0(5) . .
O19 W5 O18 W3 -170.8(6) . .
O21 W5 O18 W3 84.9(6) . .
O16 W5 O18 W3 -26.0(15) . .
N1 W5 O18 W3 -78.3(6) . .
O15 W5 O18 W3 -2.1(5) . .
O17 W3 O20 W8 -129.5(9) . .
O14 W3 O20 W8 -27.9(9) . .
O18 W3 O20 W8 132.0(8) . .
O3 W3 O20 W8 56.5(19) . .
O15 W3 O20 W8 57.7(8) . .
O29 W8 O20 W3 154.4(9) . .
O31 W8 O20 W3 -11.7(18) . .
O22 W8 O20 W3 56.1(8) . .
O28 W8 O20 W3 -104.6(9) . .
O11 W8 O20 W3 -20.3(8) . .
O19 W5 O21 W9 129.9(9) . .
O16 W5 O21 W9 27.1(9) . .
O18 W5 O21 W9 -132.8(9) . .
N1 W5 O21 W9 -57.5(19) . .
O15 W5 O21 W9 -58.5(9) . .
O30 W9 O21 W5 -155.8(9) . .
O32 W9 O21 W5 13.7(17) . .
O23 W9 O21 W5 -55.9(9) . .
O28 W9 O21 W5 104.7(9) . .
O12 W9 O21 W5 20.9(9) . .
O29 W8 O22 W7 174.7(6) . .
O31 W8 O22 W7 72.8(6) . .
O28 W8 O22 W7 -36.0(14) . .
O20 W8 O22 W7 -88.0(6) . .
O11 W8 O22 W7 -0.9(5) . .
O10 W7 O22 W8 -176.2(6) . .
O7 W7 O22 W8 -2.5(14) . .
O24 W7 O22 W8 -75.0(6) . .
O14 W7 O22 W8 83.2(6) . .
O11 W7 O22 W8 0.9(5) . .
O30 W9 O23 W10 -173.9(6) . .
O32 W9 O23 W10 -72.0(6) . .
O28 W9 O23 W10 37.1(13) . .
O21 W9 O23 W10 87.0(6) . .
O12 W9 O23 W10 1.6(5) . .
O13 W10 O23 W9 176.1(6) . .
O9 W10 O23 W9 1.4(15) . .
O25 W10 O23 W9 75.0(6) . .
O16 W10 O23 W9 -83.1(6) . .
O12 W10 O23 W9 -1.6(5) . .
O10 W7 O24 W4 -174.9(6) . .
O7 W7 O24 W4 -71.6(6) . .
O14 W7 O24 W4 23.8(13) . .
O22 W7 O24 W4 85.8(6) . .
O11 W7 O24 W4 10.5(5) . .
O33 W4 O24 W7 179.2(6) . .
O26 W4 O24 W7 74.0(6) . .
O34 W4 O24 W7 -22.5(14) . .
O31 W4 O24 W7 -83.1(6) . .
O11 W4 O24 W7 -10.6(5) . .
O13 W10 O25 W6 174.3(6) . .
O9 W10 O25 W6 71.5(6) . .
O16 W10 O25 W6 -19.3(14) . .
O23 W10 O25 W6 -85.8(6) . .
O12 W10 O25 W6 -10.4(5) . .
O35 W6 O25 W10 -179.1(6) . .
O27 W6 O25 W10 -74.1(6) . .
O34 W6 O25 W10 23.4(15) . .
O32 W6 O25 W10 82.5(6) . .
O12 W6 O25 W10 10.5(5) . .
O33 W4 O26 W2 -147.3(9) . .
O34 W4 O26 W2 111.2(9) . .
O24 W4 O26 W2 -47.4(9) . .
O31 W4 O26 W2 22.2(16) . .
O11 W4 O26 W2 27.4(9) . .
O4 W2 O26 W4 120.6(9) . .
O2 W2 O26 W4 -59(2) . .
O5 W2 O26 W4 -140.1(9) . .
O7 W2 O26 W4 21.5(9) . .
O8 W2 O26 W4 -64.4(9) . .
W1 W2 O26 W4 -107.8(9) . .
O35 W6 O27 W1 144.3(10) . .
O34 W6 O27 W1 -113.5(10) . .
O25 W6 O27 W1 45.5(10) . .
O32 W6 O27 W1 -26.8(18) . .
O12 W6 O27 W1 -30.0(9) . .
O6 W1 O27 W6 -118.2(10) . .
O1 W1 O27 W6 61(2) . .
O5 W1 O27 W6 143.3(10) . .
O9 W1 O27 W6 -18.7(10) . .
O8 W1 O27 W6 67.1(10) . .
W2 W1 O27 W6 110.5(10) . .
O29 W8 O28 W9 174(2) . .
O31 W8 O28 W9 -83(2) . .
O22 W8 O28 W9 25(3) . .
O20 W8 O28 W9 76(2) . .
O11 W8 O28 W9 -9(2) . .
O30 W9 O28 W8 -175(2) . .
O32 W9 O28 W8 82(2) . .
O23 W9 O28 W8 -26(3) . .
O21 W9 O28 W8 -75(2) . .
O12 W9 O28 W8 8(2) . .
O29 W8 O31 W4 -168.4(6) . .
O22 W8 O31 W4 -68.0(6) . .
O28 W8 O31 W4 88.6(6) . .
O20 W8 O31 W4 -2.3(15) . .
O11 W8 O31 W4 6.5(5) . .
O33 W4 O31 W8 168.6(6) . .
O26 W4 O31 W8 -1.1(13) . .
O34 W4 O31 W8 -92.0(6) . .
O24 W4 O31 W8 69.3(6) . .
O11 W4 O31 W8 -6.6(5) . .
O30 W9 O32 W6 169.7(6) . .
O23 W9 O32 W6 67.2(6) . .
O28 W9 O32 W6 -88.6(6) . .
O21 W9 O32 W6 0.2(15) . .
O12 W9 O32 W6 -7.1(5) . .
O35 W6 O32 W9 -167.4(6) . .
O27 W6 O32 W9 3.9(14) . .
O34 W6 O32 W9 92.4(6) . .
O25 W6 O32 W9 -69.5(6) . .
O12 W6 O32 W9 7.3(5) . .
O33 W4 O34 W6 -128.6(13) . .
O26 W4 O34 W6 -22.3(13) . .
O24 W4 O34 W6 73.0(18) . .
O31 W4 O34 W6 133.3(13) . .
O11 W4 O34 W6 61.5(12) . .
O35 W6 O34 W4 128.3(13) . .
O27 W6 O34 W4 22.4(13) . .
O25 W6 O34 W4 -74.3(18) . .
O32 W6 O34 W4 -133.2(13) . .
O12 W6 O34 W4 -61.7(12) . .
C111 N101 C101 C102 -73.6(17) . .
C131 N101 C101 C102 43.6(18) . .
C121 N101 C101 C102 167.1(13) . .
N101 C101 C102 C103 173.7(13) . .
C101 C102 C103 C104 173.3(14) . .
C101 N101 C111 C112 -58.1(19) . .
C131 N101 C111 C112 179.9(14) . .
C121 N101 C111 C112 57.0(19) . .
N101 C111 C112 C113 -163.3(15) . .
C111 C112 C113 C114 -173.9(18) . .
C111 N101 C121 C122 47.5(19) . .
C101 N101 C121 C122 167.0(14) . .
C131 N101 C121 C122 -70.1(18) . .
N101 C121 C122 C123 172.6(14) . .
C121 C122 C123 C124 176.9(16) . .
C111 N101 C131 C132 -178.6(14) . .
C101 N101 C131 C132 60.5(18) . .
C121 N101 C131 C132 -57.5(19) . .
N101 C131 C132 C133 -166.0(15) . .
C131 C132 C133 C134 87(2) . .
C211 N201 C201 C202 -169(2) . .
C221 N201 C201 C202 65(3) . .
C231 N201 C201 C202 -51(3) . .
N201 C201 C202 C203 174(2) . .
C201 C202 C203 C204 -178(3) . .
C201 N201 C211 C212 -62(2) . .
C221 N201 C211 C212 64(2) . .
C231 N201 C211 C212 176.1(19) . .
N201 C211 C212 C213 -175.1(19) . .
C211 C212 C213 C214 -177(2) . .
C211 N201 C221 C222 35(3) . .
C201 N201 C221 C222 161(3) . .
C231 N201 C221 C222 -78(3) . .
N201 C221 C222 C223 159(2) . .
C221 C222 C223 C224 174(3) . .
C211 N201 C231 C232 66(2) . .
C201 N201 C231 C232 -56(3) . .
C221 N201 C231 C232 -177(2) . .
N201 C231 C232 C233 -176(2) . .
C231 C232 C233 C234 180(3) . .
C321 N301 C301 C302 177.4(19) . .
C331 N301 C301 C302 -60(2) . .
C311 N301 C301 C302 57(2) . .
N301 C301 C302 C303 -172(2) . .
C301 C302 C303 C304 179(2) . .
C321 N301 C311 C312 -63(2) . .
C331 N301 C311 C312 175.9(17) . .
C301 N301 C311 C312 55(2) . .
N301 C311 C312 C313 -178.0(17) . .
C311 C312 C313 C314 179.6(19) . .
C331 N301 C321 C322 45(2) . .
C301 N301 C321 C322 167.6(19) . .
C311 N301 C321 C322 -71(2) . .
N301 C321 C322 C323 170(2) . .
C321 C322 C323 C324 -77(3) . .
C321 N301 C331 C332 63(2) . .
C301 N301 C331 C332 -56(2) . .
C311 N301 C331 C332 -176.1(17) . .
N301 C331 C332 C333 -170.3(17) . .
C331 C332 C333 C334 -179(2) . .
C441 N401 C401 C402 58(4) . .
C411 N401 C401 C402 -60(4) . .
C421 N401 C401 C402 174(3) . .
C431 N401 C401 C402 32(4) . .
N401 C401 C402 C403 114(4) . .
C401 C402 C403 C404 163(4) . .
C401 N401 C411 C412 -64(3) . .
C441 N401 C411 C412 169.4(19) . .
C421 N401 C411 C412 60(3) . .
C431 N401 C411 C412 -154(2) . .
N401 C411 C412 C413 177(2) . .
C411 C412 C413 C414 -177(3) . .
C401 N401 C421 C422 163(3) . .
C441 N401 C421 C422 -70(3) . .
C411 N401 C421 C422 40(4) . .
C431 N401 C421 C422 -83(4) . .
N401 C421 C422 C423 120(3) . .
C421 C422 C423 C424 173(3) . .
C401 N401 C431 C441 142(3) . .
C411 N401 C431 C441 -110(3) . .
C421 N401 C431 C441 20(4) . .
C401 N401 C431 C432 66(4) . .
C441 N401 C431 C432 -76(4) . .
C411 N401 C431 C432 175(3) . .
C421 N401 C431 C432 -56(5) . .
C401 N401 C431 C442 96(2) . .
C441 N401 C431 C442 -45(2) . .
C411 N401 C431 C442 -155.4(19) . .
C421 N401 C431 C442 -26(4) . .
C441 C431 C432 C442 -8(3) . .
N401 C431 C432 C442 46(4) . .
C441 C431 C432 C433 98(4) . .
N401 C431 C432 C433 152(4) . .
C442 C431 C432 C433 106(5) . .
N401 C431 C432 C441 55(3) . .
C442 C431 C432 C441 8(3) . .
C442 C432 C433 C444 24(7) . .
C431 C432 C433 C444 -68(7) . .
C441 C432 C433 C444 -29(7) . .
C442 C432 C433 C434 10(6) . .
C431 C432 C433 C434 -83(6) . .
C441 C432 C433 C434 -44(6) . .
C442 C432 C433 C443 -2(4) . .
C431 C432 C433 C443 -94(4) . .
C441 C432 C433 C443 -56(3) . .
C432 C433 C434 C444 144(13) . .
C443 C433 C434 C444 169(19) . .
C444 C433 C434 C443 -169(19) . .
C432 C433 C434 C443 -26(9) . .
C432 C431 C441 C442 8(3) . .
N401 C431 C441 C442 -112(2) . .
C432 C431 C441 N401 120(3) . .
C442 C431 C441 N401 112(2) . .
N401 C431 C441 C432 -120(3) . .
C442 C431 C441 C432 -8(3) . .
C401 N401 C441 C431 -45(4) . .
C411 N401 C441 C431 76(3) . .
C421 N401 C441 C431 -167(3) . .
C401 N401 C441 C442 49(3) . .
C411 N401 C441 C442 169(2) . .
C421 N401 C441 C442 -73(3) . .
C431 N401 C441 C442 93(3) . .
C401 N401 C441 C432 1(4) . .
C411 N401 C441 C432 122(2) . .
C421 N401 C441 C432 -121(2) . .
C431 N401 C441 C432 46(3) . .
C442 C432 C441 C431 169(4) . .
C433 C432 C441 C431 -97(5) . .
C431 C432 C441 C442 -169(4) . .
C433 C432 C441 C442 94(4) . .
C442 C432 C441 N401 103(3) . .
C431 C432 C441 N401 -66(3) . .
C433 C432 C441 N401 -163(4) . .
C431 C432 C442 C441 6(3) . .
C433 C432 C442 C441 -105(4) . .
C431 C432 C442 C443 113(3) . .
C433 C432 C442 C443 2(4) . .
C441 C432 C442 C443 107(2) . .
C433 C432 C442 C431 -111(5) . .
C441 C432 C442 C431 -6(3) . .
C431 C441 C442 C432 -9(3) . .
N401 C441 C442 C432 -95(3) . .
C431 C441 C442 C443 -105(3) . .
N401 C441 C442 C443 169(2) . .
C432 C441 C442 C443 -96(3) . .
N401 C441 C442 C431 -87(3) . .
C432 C441 C442 C431 9(3) . .
C441 C431 C442 C432 169(4) . .
N401 C431 C442 C432 -139(4) . .
C432 C431 C442 C441 -169(4) . .
N401 C431 C442 C441 52(2) . .
C441 C431 C442 C443 88(3) . .
C432 C431 C442 C443 -81(4) . .
N401 C431 C442 C443 140(2) . .
C433 C434 C443 C444 15(28) . .
C444 C434 C443 C442 16(37) . .
C433 C434 C443 C442 31(10) . .
C444 C434 C443 C433 -15(28) . .
C432 C442 C443 C434 -24(8) . .
C441 C442 C443 C434 63(8) . .
C431 C442 C443 C434 26(8) . .
C432 C442 C443 C444 -21(4) . .
C441 C442 C443 C444 66(3) . .
C431 C442 C443 C444 29(3) . .
C432 C442 C443 C433 -1(3) . .
C441 C442 C443 C433 85(3) . .
C431 C442 C443 C433 48(3) . .
C444 C433 C443 C434 5(10) . .
C432 C433 C443 C434 154(10) . .
C434 C433 C443 C444 -5(10) . .
C432 C433 C443 C444 149(6) . .
C444 C433 C443 C442 -148(4) . .
C434 C433 C443 C442 -153(9) . .
C432 C433 C443 C442 1(3) . .
C443 C434 C444 C433 21(37) . .
C433 C434 C444 C443 -21(37) . .
C432 C433 C444 C434 -41(14) . .
C443 C433 C444 C434 -6(12) . .
C434 C433 C444 C443 6(12) . .
C432 C433 C444 C443 -35(6) . .
C442 C443 C444 C434 -166(34) . .
C433 C443 C444 C434 161(35) . .
C434 C443 C444 C433 -161(35) . .
C442 C443 C444 C433 34(4) . .
C703 C701 C702 O701 99(12) 3_755 .
C702 C701 C702 O701 165(13) 3_755 .
C703 C701 C702 C702 -66(10) 3_755 3_755
C702 C701 C702 C703 66(10) 3_755 3_755
C703 C701 C702 C703 -95(14) 3_755 .
C702 C701 C702 C703 -29(8) 3_755 .
C703 C701 C702 C701 -66(10) 3_755 3_755
C702 C701 C702 C701 0.002(11) 3_755 3_755
O701 C702 C703 C701 -83(13) . 3_755
C702 C702 C703 C701 78(11) 3_755 3_755
C703 C702 C703 C701 78(11) 3_755 3_755
C701 C702 C703 C701 112(11) . 3_755
O701 C702 C703 C702 -160(13) . 3_755
C703 C702 C703 C702 0.000(9) 3_755 3_755
C701 C702 C703 C702 34(9) . 3_755
C701 C702 C703 C702 -78(11) 3_755 3_755
